data_2003340
loop_
_publ_author_name
'Wang, Q.'
'Tu, Y.'

_publ_section_title
;
 A New Bioactive \b-Dihydroagarofuran Sesquiterpenoid
;
_journal_issue 4
_journal_name_full 'Acta Crystallographica Section C'
_journal_page_first 732
_journal_page_last 734
_journal_paper_doi 10.1107/S0108270193005219
_journal_volume 51
_journal_year 1995
_chemical_compound_source 'Recrystallized from methanol'
_chemical_formula_sum 'C28 H36 O8'
_chemical_formula_weight 500.59
_symmetry_cell_setting orthorhombic
_symmetry_space_group_name_Hall 'P 2ac 2ab'
_symmetry_space_group_name_H-M 'P 21 21 21'
_atom_type_scat_source IntTabIV
_cell_angle_alpha 90
_cell_angle_beta 90
_cell_angle_gamma 90
_cell_formula_units_Z 4
_cell_length_a 8.976(1)
_cell_length_b 10.800(1)
_cell_length_c 27.401(3)
_cell_measurement_reflns_used 25
_cell_measurement_temperature 293
_cell_measurement_theta_max 15
_cell_measurement_theta_min 10
_cell_volume 2656.3(5)
_diffrn_measurement_device 'Enraf-Nonius CAD-4'
_diffrn_measurement_method \w-\q
_diffrn_radiation_type MoK\a
_diffrn_radiation_wavelength 0.7093
_diffrn_reflns_limit_h_max 10
_diffrn_reflns_limit_h_min 0
_diffrn_reflns_limit_k_max 12
_diffrn_reflns_limit_k_min 0
_diffrn_reflns_limit_l_max 32
_diffrn_reflns_limit_l_min 0
_diffrn_reflns_theta_max 25
_diffrn_standards_decay_% +-4
_diffrn_standards_number 3
_exptl_absorpt_coefficient_mu 0.0851
_exptl_absorpt_correction_T_max 0.99
_exptl_absorpt_correction_T_min 0.96
_exptl_absorpt_correction_type '7 sample points'
_exptl_crystal_density_diffrn 1.252
_exptl_crystal_size_max 0.5
_exptl_crystal_size_mid 0.3
_exptl_crystal_size_min 0.3
_refine_diff_density_max 0.14
_refine_diff_density_min -0.15
_refine_ls_goodness_of_fit_obs 0.241
_refine_ls_hydrogen_treatment refall
_refine_ls_number_parameters 470
_refine_ls_number_reflns 2330
_refine_ls_R_factor_obs 0.037
_refine_ls_shift/esd_max 0.76
_refine_ls_structure_factor_coef F
_refine_ls_weighting_scheme unit
_refine_ls_wR_factor_obs 0.035
_reflns_number_observed 2330
_reflns_number_total 2911
_reflns_observed_criterion I>=3.0\s(I)
_cod_data_source_file gr0163.cif
_cod_data_source_block gr0163a
_cod_database_code 2003340

loop_
_atom_site_label
_atom_site_fract_x
_atom_site_fract_y
_atom_site_fract_z
_atom_site_B_iso_or_equiv
O(1) .1586(2) .3984(2) .34710(7) 3.51(4)
O(2) .2661(2) .1571(2) .31703(7) 3.67(4)
O(3) .4194(3) -.0002(2) .29687(9) 6.36(6)
O(4) .0369(3) -.0084(3) .33162(9) 6.34(6)
O(5) .5317(2) .1805(2) .38517(8) 4.06(5)
O(6) .4029(3) .0532(2) .43444(9) 5.70(6)
O(7) .6009(2) .3981(2) .43242(8) 4.41(5)
O(8) .6641(3) .2494(3) .48596(9) 7.04(7)
C(1) .4174(3) .2754(3) .3883(1) 3.38(6)
C(2) .4463(4) .3562(3) .4326(1) 3.96(7)
C(3) .3400(4) .4664(3) .4330(1) 4.49(7)
C(4) .3281(4) .5394(3) .3853(1) 4.21(7)
C(5) .3064(3) .4530(3) .3416(1) 3.44(6)
C(6) .2996(4) .5197(3) .2919(1) 4.11(7)
C(7) .2006(4) .4294(3) .2643(1) 4.14(7)
C(8) .2934(4) .3130(3) .2531(1) 4.17(7)
C(9) .3686(3) .2509(3) .2977(1) 3.72(7)
C(10) .4172(3) .3420(3) .3384(1) 3.38(6)
C(11) .0760(4) .4101(3) .3014(1) 4.00(7)
C(12) -.0285(4) .5217(4) .3045(1) 5.09(8)
C(13) -.0203(4) .2948(4) .2948(1) 4.69(8)
C(14) .3049(4) .0388(3) .3131(1) 4.33(7)
C(15) .1877(4) -.0467(3) .3331(1) 4.69(8)
C(16) .1065(4) -.0175(3) .3782(1) 4.16(7)
C(17) .0555(4) -.1201(3) .4103(1) 4.12(7)
C(18) .1126(5) -.1267(4) .4571(1) 6.3(1)
C(19) .0713(6) -.2233(5) .4870(1) 7.9(1)
C(20) -.0276(5) -.3109(4) .4717(1) 6.6(1)
C(21) -.0884(5) -.3015(4) .4262(2) 6.3(1)
C(22) -.0462(4) -.2061(3) .3953(1) 5.03(8)
C(23) .5127(4) .0764(3) .4110(1) 4.77(8)
C(24) .6439(5) -.0072(4) .4061(2) 7.3(1)
C(25) .5767(4) .3846(3) .3239(1) 4.56(7)
C(26) .6995(4) .3275(3) .4575(1) 4.78(8)
C(27) .8555(4) .3575(4) .4446(1) 5.87(9)
C(28) .4500(5) .6384(4) .3801(1) 5.91(9)
H(1) .318(3) .239(3) .396(1) ?
H(2) .430(3) .30(3) .461(1) ?
H(3a) .251(3) .440(3) .441(1) ?
H(3b) .363(3) .516(3) .458(1) ?
H(4) .239(3) .587(3) .386(1) ?
H(6b) .250(4) .615(3) .300(1) ?
H(6a) .400(3) .538(3) .279(1) ?
H(7) .155(3) .462(3) .236(1) ?
H(8b) .240(4) .248(3) .233(1) ?
H(8a) .386(4) .330(3) .229(1) ?
H(9) .457(4) .204(3) .288(1) ?
H(12c) -.081(3) .532(3) .273(1) ?
H(12b) .020(3) .608(3) .314(1) ?
H(12a) -.092(4) .517(4) .327(1) ?
H(13a) .041(3) .209(3) .296(1) ?
H(13b) -.085(4) .282(3) .324(1) ?
H(13c) -.066(3) .301(3) .270(1) ?
H(15) .205(3) -.141(3) .323(1) ?
H(16) .127(3) .074(3) .393(1) ?
H(18) .178(3) -.058(3) .465(1) ?
H(19) .121(3) -.231(3) .518(1) ?
H(20) -.063(3) -.389(3) .495(1) ?
H(21) -.155(4) -.362(3) .416(1) ?
H(22) -.079(3) -.204(3) .361(1) ?
H(25c) .610(4) .499(4) .342(1) ?
H(25a) .579(3) .410(3) .290(1) ?
H(25b) .643(3) .329(3) .330(1) ?
H(27c) .909(3) .289(3) .445(1) ?
H(27a) .876(4) .401(3) .416(1) ?
H(27b) .916(4) .395(3) .475(1) ?
H24b .675(3) -.018(3) .374(1) ?
H24c .738(3) .038(3) .417(1) ?
H28b .417(3) .710(3) .407(1) ?
H28c .544(3) .604(3) .387(1) ?
H28 .453(3) .676(3) .3429(9) ?
H24 .394(3) .401(3) .0849(9) ?

loop_
_geom_angle_atom_site_label_1
_geom_angle_atom_site_label_2
_geom_angle_atom_site_label_3
_geom_angle
_geom_angle_publ_flag
C(5) O(1) C(11) 109.9(3) yes
C(9) O(2) C(14) 118.1(2) yes
C(15) O(4) C(16) 62.3(2) yes
C(1) O(5) C(23) 118.1(2) yes
C(2) O(7) C(26) 116.4(2) yes
O(5) C(1) C(2) 109.4(2) yes
O(5) C(1) C(10) 106.1(2) yes
C(2) C(1) C(10) 116.1(3) yes
O(7) C(2) C(1) 109.8(2) yes
O(7) C(2) C(3) 110.7(3) yes
C(1) C(2) C(3) 110.4(3) yes
C(2) C(3) C(4) 116.1(3) yes
C(3) C(4) C(5) 111.3(3) yes
C(3) C(4) C(28) 112.8(3) yes
C(5) C(4) C(28) 116.4(3) yes
O(1) C(5) C(4) 106.4(2) yes
O(1) C(5) C(6) 104.1(2) yes
O(1) C(5) C(10) 106.0(2) yes
C(4) C(5) C(6) 114.3(3) yes
C(4) C(5) C(10) 115.6(2) yes
C(6) C(5) C(10) 109.5(2) yes
C(5) C(6) C(7) 99.4(3) yes
C(6) C(7) C(8) 107.8(3) yes
C(6) C(7) C11) 100.6(2) yes
C(8) C(7) C(11) 114.7(3) yes
C(7) C(8) C(9) 115.7(3) yes
O(2) C(9) C(8) 108.1(2) yes
O(2) C(9) C(10) 110.7(2) yes
C(8) C(9) C(10) 114.6(3) yes
C(1) C(10) C(5) 108.0(2) yes
C(1) C(10) C(9) 110.0(3) yes
C(1) C(10) C(25) 111.3(2) yes
C(5) C(10) C(9) 110.4(2) yes
C(5) C(10) C(25) 111.9(3) yes
C(9) C(10) C(25) 105.2(2) yes
O(1) C(11) C(7) 102.2(2) yes
O(1) C(11) C(12) 109.3(3) yes
O(1) C(11) C(13) 108.6(3) yes
C(7) C(11) C(12) 112.3(3) yes
C(7) C(11) C(13) 116.6(3) yes
C(12) C(11) C(13) 107.6(3) yes
O(2) C(14) O(3) 126.4(3) yes
O(2) C(14) C(15) 112.2(3) yes
O(3) C(14) C(15) 121.3(3) yes
O(4) C(15) C(14) 118.6(3) yes
O(4) C(15) C(16) 59.1(2) yes
C(14) C(15) C(16) 121.4(3) yes
O(4) C(16) C(15) 58.6(2) yes
O(4) C(16) C(17) 116.6(3) yes
C(15) C(16) C(17) 119.4(3) yes
C(16) C(17) C(18) 118.3(3) yes
C(16) C(17) C(22) 122.2(3) yes
C(18) C(17) C(22) 119.5(3) yes
C(17) C(18) C(19) 119.4(4) yes
C(18) C(19) C(20) 121.2(4) yes
C(19) C(20) C(21) 119.4(4) yes
C(20) C(21) C(22) 120.3(4) yes
C(17) C(22) C(21) 120.2(3) yes
O(5) C(23) O(6) 124.2(3) yes
O(5) C(23) C(24) 111.1(4) yes
O(6) C(23) C(24) 124.7(3) yes
O(7) C(26) O(8) 123.8(3) yes
O(7) C(26) C(27) 111.9(3) yes
O(8) C(26) C(27) 124.4(3) yes

loop_
_geom_bond_atom_site_label_1
_geom_bond_atom_site_label_2
_geom_bond_distance
_geom_bond_publ_flag
O(1) C(5) 1.459(4) yes
O(1) C(11) 1.461(4) yes
O(2) C(9) 1.467(4) yes
O(2) C(14) 1.328(5) yes
O(3) C(14) 1.197(4) yes
O(4) C(15) 1.416(5) yes
O(4) C(16) 1.424(4) yes
O(5) C(1) 1.453(4) yes
O(5) C(23) 1.339(5) yes
O(6) C(23) 1.202(4) yes
O(7) C(2) 1.460(4) yes
O(7) C(26) 1.355(4) yes
O(8) C(26) 1.192(5) yes
C(1) C(2) 1.518(4) yes
C(1) C(10) 1.544(4) yes
C(2) C(3) 1.525(5) yes
C(3) C(4) 1.531(5) yes
C(4) C(5) 1.531(4) yes
C(4) C(28) 1.537(5) yes
C(5) C(6) 1.542(4) yes
C(5) C(10) 1.560(4) yes
C(6) C(7) 1.521(5) yes
C(7) C(8) 1.539(5) yes
C(7) C(11) 1.526(4) yes
C(8) C(9) 1.549(4) yes
C(9) C(10) 1.550(4) yes
C(10) C(25) 1.555(4) yes
C(11) C(12) 1.529(6) yes
C(11) C(13) 1.526(5) yes
C(14) C(15) 1.503(6) yes
C(15) C(16) 1.468(5) yes
C(16) C(17) 1.488(5) yes
C(17) C(18) 1.383(5) yes
C(17) C(22) 1.367(5) yes
C(18) C(19) 1.378(6) yes
C(19) C(20) 1.363(7) yes
C(20) C(21) 1.364(6) yes
C(21) C(22) 1.387(5) yes
C(23) C(24) 1.491(6) yes
C(26) C(27) 1.480(5) yes
